data_1559061
loop_
_publ_author_name
'Park, Gyeongjin'
'Gabba\"i, Fran\,cois P.'

_publ_section_title
;
 Redox-controlled chalcogen and pnictogen bonding: the case of a
 sulfonium/stibonium dication as a preanionophore for chloride anion
 transport
;
_journal_name_full 'Chemical Science'
_journal_paper_doi 10.1039/D0SC04417B
_journal_year 2020
_chemical_formula_moiety 'C30 H24 Br S Sb, C H2 Cl2'
_chemical_formula_sum 'C31 H26 Br Cl2 S Sb'
_chemical_formula_weight 703.14
_chemical_name_systematic BrC30Cl2SSb
_space_group_crystal_system triclinic
_space_group_IT_number 2
_space_group_name_Hall '-P 1'
_space_group_name_H-M_alt 'P -1'
_atom_sites_solution_hydrogens geom
_atom_sites_solution_primary iterative
_audit_creation_date 2020-05-04
_audit_creation_method
;
Olex2 1.2
(compiled 2018.05.29 svn.r3508 for OlexSys, GUI svn.r5506)
;
_audit_update_record
;
2020-06-06 deposited with the CCDC.	2020-08-28 downloaded from the CCDC.
;
_cell_angle_alpha 91.549(4)
_cell_angle_beta 92.383(4)
_cell_angle_gamma 113.406(4)
_cell_formula_units_Z 2
_cell_length_a 9.1739(16)
_cell_length_b 11.503(2)
_cell_length_c 14.471(3)
_cell_measurement_reflns_used 9687
_cell_measurement_temperature 110(2)
_cell_measurement_theta_max 27.56
_cell_measurement_theta_min 2.83
_cell_volume 1398.6(5)
_computing_cell_refinement 'SAINT V8.38A (?, 2016)'
_computing_data_reduction 'SAINT V8.38A (?, 2016)'
_computing_molecular_graphics 'Olex2 (Dolomanov et al., 2009)'
_computing_publication_material 'Olex2 (Dolomanov et al., 2009)'
_computing_structure_refinement 'ShelXL (Sheldrick, 2015)'
_computing_structure_solution 'olex2.solve (Bourhis et al., 2015)'
_diffrn_ambient_temperature 109.98
_diffrn_measured_fraction_theta_full 0.998
_diffrn_measured_fraction_theta_max 0.995
_diffrn_measurement_device_type 'Bruker APEX-II CCD'
_diffrn_measurement_method '\f and \w scans'
_diffrn_radiation_type MoK\a
_diffrn_radiation_wavelength 0.71073
_diffrn_reflns_av_R_equivalents 0.0615
_diffrn_reflns_av_unetI/netI 0.0276
_diffrn_reflns_Laue_measured_fraction_full 0.998
_diffrn_reflns_Laue_measured_fraction_max 0.995
_diffrn_reflns_limit_h_max 11
_diffrn_reflns_limit_h_min -11
_diffrn_reflns_limit_k_max 14
_diffrn_reflns_limit_k_min -14
_diffrn_reflns_limit_l_max 18
_diffrn_reflns_limit_l_min -18
_diffrn_reflns_number 66623
_diffrn_reflns_point_group_measured_fraction_full 0.998
_diffrn_reflns_point_group_measured_fraction_max 0.995
_diffrn_reflns_theta_full 25.242
_diffrn_reflns_theta_max 27.583
_diffrn_reflns_theta_min 2.445
_diffrn_standards_number 0
_exptl_absorpt_coefficient_mu 2.700
_exptl_absorpt_correction_T_max 0.7456
_exptl_absorpt_correction_T_min 0.5771
_exptl_absorpt_correction_type multi-scan
_exptl_absorpt_process_details
;
SADABS-2016/2 (Bruker,2016/2) was used for absorption correction.
wR2(int) was 0.1010 before and 0.0754 after correction.
The Ratio of minimum to maximum transmission is 0.7740.
The \l/2 correction factor is Not present.
;
_exptl_crystal_colour colourless
_exptl_crystal_colour_primary colourless
_exptl_crystal_density_diffrn 1.670
_exptl_crystal_description block
_exptl_crystal_F_000 696
_exptl_crystal_size_max 0.4
_exptl_crystal_size_mid 0.39
_exptl_crystal_size_min 0.36
_refine_diff_density_max 1.182
_refine_diff_density_min -1.150
_refine_diff_density_rms 0.110
_refine_ls_extinction_method none
_refine_ls_goodness_of_fit_ref 1.055
_refine_ls_hydrogen_treatment constr
_refine_ls_matrix_type full
_refine_ls_number_parameters 265
_refine_ls_number_reflns 6426
_refine_ls_number_restraints 0
_refine_ls_restrained_S_all 1.055
_refine_ls_R_factor_all 0.0403
_refine_ls_R_factor_gt 0.0339
_refine_ls_shift/su_max 0.002
_refine_ls_shift/su_mean 0.000
_refine_ls_structure_factor_coef Fsqd
_refine_ls_weighting_details 'w=1/[\s^2^(Fo^2^)+(0.0270P)^2^+4.6266P] where P=(Fo^2^+2Fc^2^)/3'
_refine_ls_weighting_scheme calc
_refine_ls_wR_factor_gt 0.0773
_refine_ls_wR_factor_ref 0.0819
_reflns_Friedel_coverage 0.000
_reflns_number_gt 5811
_reflns_number_total 6426
_reflns_threshold_expression 'I > 2\s(I)'
_cod_data_source_file d0sc04417b2.cif
_cod_data_source_block jane_05072019_0m_a
_cod_original_cell_volume 1398.6(4)
_cod_database_code 1559061
_shelx_shelxl_version_number 2018/3
_shelx_space_group_comment
;
The symmetry employed for this shelxl refinement is uniquely defined
by the following loop, which should always be used as a source of
symmetry information in preference to the above space-group names.
They are only intended as comments.
;
_shelx_estimated_absorpt_t_max 0.443
_shelx_estimated_absorpt_t_min 0.411
_olex2_refinement_description
;
1. Fixed Uiso
 At 1.2 times of:
  All C(H) groups, All C(H,H) groups
2.a Secondary CH2 refined with riding coordinates:
 C31(H31A,H31B)
2.b Aromatic/amide H refined with riding coordinates:
 C3(H3), C4(H4), C5(H5), C6(H6), C12(H12), C8(H8), C9(H9), C10(H10), C11(H11),
 C14(H14), C18(H18), C17(H17), C16(H16), C15(H15), C24(H24), C23(H23), C22(H22),
  C21(H21), C20(H20), C26(H26), C30(H30), C29(H29), C28(H28), C27(H27)
2.c Fitted hexagon refined as free rotating group:
 C1(C2,C3,C4,C5,C6), C12(C7,C8,C9,C10,C11), C14(C13,C18,C17,C16,C15), C19(C24,
 C23,C22,C21,C20), C26(C25,C30,C29,C28,C27)
;
_olex2_submission_original_sample_id J
_olex2_submission_special_instructions 'No special instructions were received'

loop_
_space_group_symop_operation_xyz
'x, y, z'
'-x, -y, -z'

loop_
_atom_site_label
_atom_site_type_symbol
_atom_site_fract_x
_atom_site_fract_y
_atom_site_fract_z
_atom_site_U_iso_or_equiv
_atom_site_adp_type
_atom_site_occupancy
_atom_site_site_symmetry_order
_atom_site_calc_flag
_atom_site_refinement_flags_posn
_atom_site_refinement_flags_adp
_atom_site_refinement_flags_occupancy
_atom_site_disorder_assembly
_atom_site_disorder_group
Sb Sb 0.63896(2) 0.83011(2) 0.74271(2) 0.01631(6) Uani 1 1 d . . . . .
Br Br 0.89323(4) 1.09106(3) 0.74645(2) 0.02488(9) Uani 1 1 d . . . . .
S S 0.60062(10) 0.89155(8) 0.96827(6) 0.02211(16) Uani 1 1 d . . . . .
C1 C 0.7899(2) 0.8223(2) 0.85613(11) 0.0191(6) Uani 1 1 d . . . . .
C2 C 0.7596(2) 0.8451(2) 0.94668(13) 0.0193(6) Uani 1 1 d G . . . .
C3 C 0.8571(3) 0.8361(2) 1.01981(10) 0.0235(7) Uani 1 1 d G . . . .
H3 H 0.836418 0.851624 1.081699 0.028 Uiso 1 1 calc R . . . .
C4 C 0.9850(2) 0.8044(2) 1.00241(12) 0.0254(7) Uani 1 1 d G . . . .
H4 H 1.051714 0.798291 1.052390 0.030 Uiso 1 1 calc R . . . .
C5 C 1.0154(2) 0.7817(2) 0.91186(14) 0.0246(7) Uani 1 1 d G . . . .
H5 H 1.102775 0.760037 0.899962 0.030 Uiso 1 1 calc R . . . .
C6 C 0.9178(2) 0.7906(2) 0.83872(10) 0.0232(6) Uani 1 1 d G . . . .
H6 H 0.938538 0.775116 0.776841 0.028 Uiso 1 1 calc R . . . .
C12 C 0.51210(19) 0.54716(19) 0.77184(16) 0.0260(7) Uani 1 1 d . . . . .
H12 H 0.622767 0.565753 0.773220 0.031 Uiso 1 1 calc R . . . .
C7 C 0.4583(2) 0.64230(15) 0.75536(16) 0.0205(6) Uani 1 1 d G . . . .
C8 C 0.2963(2) 0.61509(18) 0.75333(16) 0.0266(7) Uani 1 1 d G . . . .
H8 H 0.259540 0.680111 0.742071 0.032 Uiso 1 1 calc R . . . .
C9 C 0.18824(18) 0.4927(2) 0.76779(18) 0.0348(9) Uani 1 1 d G . . . .
H9 H 0.077565 0.474146 0.766401 0.042 Uiso 1 1 calc R . . . .
C10 C 0.2421(2) 0.39760(16) 0.78426(17) 0.0344(9) Uani 1 1 d G . . . .
H10 H 0.168188 0.313983 0.794141 0.041 Uiso 1 1 calc R . . . .
C11 C 0.4040(3) 0.42481(17) 0.78629(17) 0.0311(8) Uani 1 1 d G . . . .
H11 H 0.440788 0.359785 0.797551 0.037 Uiso 1 1 calc R . . . .
C14 C 0.61986(19) 0.69610(19) 0.55749(14) 0.0218(6) Uani 1 1 d . . . . .
H14 H 0.513512 0.651034 0.574071 0.026 Uiso 1 1 calc R . . . .
C13 C 0.7262(2) 0.79237(19) 0.61666(11) 0.0186(6) Uani 1 1 d G . . . .
C18 C 0.8818(2) 0.85830(18) 0.59240(14) 0.0243(7) Uani 1 1 d G . . . .
H18 H 0.954445 0.924095 0.632843 0.029 Uiso 1 1 calc R . . . .
C17 C 0.9311(2) 0.8280(2) 0.50896(15) 0.0302(8) Uani 1 1 d G . . . .
H17 H 1.037404 0.873023 0.492372 0.036 Uiso 1 1 calc R . . . .
C16 C 0.8247(3) 0.7317(2) 0.44978(12) 0.0308(8) Uani 1 1 d G . . . .
H16 H 0.858419 0.710957 0.392749 0.037 Uiso 1 1 calc R . . . .
C15 C 0.6691(2) 0.66576(19) 0.47404(13) 0.0289(7) Uani 1 1 d G . . . .
H15 H 0.596473 0.599962 0.433597 0.035 Uiso 1 1 calc R . . . .
C19 C 0.4971(2) 0.9350(2) 0.71970(14) 0.0199(6) Uani 1 1 d . . . . .
C24 C 0.5201(3) 1.0047(2) 0.64059(14) 0.0291(7) Uani 1 1 d G . . . .
H24 H 0.600418 1.007045 0.600388 0.035 Uiso 1 1 calc R . . . .
C23 C 0.4256(3) 1.0708(2) 0.62029(14) 0.0366(9) Uani 1 1 d G . . . .
H23 H 0.441262 1.118363 0.566213 0.044 Uiso 1 1 calc R . . . .
C22 C 0.3080(3) 1.0673(2) 0.67910(16) 0.0312(8) Uani 1 1 d G . . . .
H22 H 0.243412 1.112467 0.665224 0.037 Uiso 1 1 calc R . . . .
C21 C 0.2850(2) 0.9976(2) 0.75822(14) 0.0256(7) Uani 1 1 d G . . . .
H21 H 0.204718 0.995255 0.798412 0.031 Uiso 1 1 calc R . . . .
C20 C 0.3796(2) 0.9315(2) 0.77852(12) 0.0233(6) Uani 1 1 d G . . . .
H20 H 0.363874 0.883937 0.832590 0.028 Uiso 1 1 calc R . . . .
C26 C 0.4241(3) 0.63431(19) 0.99250(14) 0.0257(7) Uani 1 1 d . . . . .
H26 H 0.483453 0.616894 0.945822 0.031 Uiso 1 1 calc R . . . .
C25 C 0.4589(2) 0.75889(16) 1.02218(14) 0.0199(6) Uani 1 1 d G . . . .
C30 C 0.3721(3) 0.78437(14) 1.09048(15) 0.0226(6) Uani 1 1 d G . . . .
H30 H 0.395865 0.869518 1.110770 0.027 Uiso 1 1 calc R . . . .
C29 C 0.2505(3) 0.68526(19) 1.12910(15) 0.0284(7) Uani 1 1 d G . . . .
H29 H 0.191186 0.702672 1.175783 0.034 Uiso 1 1 calc R . . . .
C28 C 0.2157(2) 0.56067(17) 1.09942(16) 0.0289(7) Uani 1 1 d G . . . .
H28 H 0.132638 0.492937 1.125815 0.035 Uiso 1 1 calc R . . . .
C27 C 0.3025(3) 0.53520(14) 1.03112(16) 0.0293(7) Uani 1 1 d G . . . .
H27 H 0.278770 0.450046 1.010835 0.035 Uiso 1 1 calc R . . . .
Cl1 Cl 1.23211(19) 0.7090(2) 0.51728(11) 0.0786(5) Uani 1 1 d . . . . .
Cl2 Cl 1.1959(3) 0.5238(2) 0.36740(12) 0.0996(7) Uani 1 1 d . . . . .
C31 C 1.1537(15) 0.6430(8) 0.4091(6) 0.139(5) Uani 1 1 d . . . . .
H31A H 1.036481 0.612319 0.409695 0.167 Uiso 1 1 calc R . . . .
H31B H 1.189311 0.711476 0.364702 0.167 Uiso 1 1 calc R . . . .

loop_
_atom_site_aniso_label
_atom_site_aniso_U_11
_atom_site_aniso_U_22
_atom_site_aniso_U_33
_atom_site_aniso_U_23
_atom_site_aniso_U_13
_atom_site_aniso_U_12
Sb 0.01559(10) 0.01703(11) 0.01539(10) 0.00001(7) 0.00156(7) 0.00551(8)
Br 0.02310(16) 0.02032(16) 0.02675(18) -0.00290(13) 0.00124(12) 0.00420(13)
S 0.0275(4) 0.0188(4) 0.0225(4) 0.0042(3) 0.0057(3) 0.0113(3)
C1 0.0185(14) 0.0158(14) 0.0198(15) -0.0005(11) -0.0018(11) 0.0037(12)
C2 0.0209(15) 0.0159(14) 0.0207(15) 0.0025(12) 0.0010(12) 0.0068(12)
C3 0.0306(17) 0.0220(16) 0.0172(15) 0.0008(12) -0.0005(12) 0.0097(14)
C4 0.0250(16) 0.0219(16) 0.0264(17) 0.0028(13) -0.0047(13) 0.0069(13)
C5 0.0185(15) 0.0229(16) 0.0302(18) 0.0041(13) 0.0009(13) 0.0058(13)
C6 0.0198(15) 0.0252(16) 0.0229(16) 0.0013(13) 0.0039(12) 0.0070(13)
C12 0.0312(17) 0.0211(16) 0.0213(16) -0.0003(13) 0.0010(13) 0.0058(14)
C7 0.0203(15) 0.0175(15) 0.0167(14) -0.0009(11) 0.0005(11) 0.0004(12)
C8 0.0220(16) 0.0288(18) 0.0242(17) -0.0002(14) 0.0008(13) 0.0051(14)
C9 0.0202(16) 0.037(2) 0.0303(19) -0.0008(16) 0.0004(14) -0.0058(15)
C10 0.040(2) 0.0227(18) 0.0216(17) 0.0015(14) -0.0014(15) -0.0074(15)
C11 0.047(2) 0.0175(16) 0.0204(17) 0.0004(13) -0.0032(15) 0.0052(15)
C14 0.0245(16) 0.0189(15) 0.0210(16) 0.0005(12) 0.0001(12) 0.0077(13)
C13 0.0243(15) 0.0175(14) 0.0153(14) 0.0011(11) 0.0024(11) 0.0095(12)
C18 0.0254(16) 0.0200(16) 0.0247(17) -0.0019(13) 0.0051(13) 0.0059(13)
C17 0.0328(18) 0.0291(18) 0.0289(18) 0.0023(15) 0.0133(15) 0.0115(15)
C16 0.049(2) 0.0275(18) 0.0210(17) 0.0006(14) 0.0093(15) 0.0196(17)
C15 0.043(2) 0.0235(17) 0.0204(16) -0.0047(13) -0.0017(14) 0.0140(16)
C19 0.0183(14) 0.0180(15) 0.0228(15) -0.0013(12) -0.0018(12) 0.0071(12)
C24 0.0300(18) 0.0353(19) 0.0267(18) 0.0074(15) 0.0082(14) 0.0168(16)
C23 0.042(2) 0.040(2) 0.036(2) 0.0162(17) 0.0064(17) 0.0223(18)
C22 0.0262(17) 0.0287(18) 0.042(2) 0.0023(16) -0.0028(15) 0.0143(15)
C21 0.0179(15) 0.0271(17) 0.0300(18) -0.0038(14) -0.0004(13) 0.0077(13)
C20 0.0202(15) 0.0217(16) 0.0245(16) 0.0005(13) 0.0001(12) 0.0048(13)
C26 0.0365(19) 0.0216(16) 0.0199(16) -0.0005(13) 0.0064(13) 0.0122(14)
C25 0.0216(15) 0.0170(15) 0.0198(15) 0.0017(12) -0.0006(12) 0.0065(12)
C30 0.0240(15) 0.0187(15) 0.0270(17) -0.0004(12) 0.0026(13) 0.0104(13)
C29 0.0278(17) 0.0289(18) 0.0331(19) 0.0052(15) 0.0103(14) 0.0154(15)
C28 0.0256(17) 0.0220(17) 0.038(2) 0.0067(14) 0.0062(14) 0.0076(14)
C27 0.0377(19) 0.0180(16) 0.0297(18) -0.0009(13) 0.0004(15) 0.0088(15)
Cl1 0.0591(8) 0.1297(15) 0.0643(9) 0.0034(9) -0.0104(7) 0.0573(10)
Cl2 0.1572(19) 0.1506(18) 0.0615(9) 0.0205(10) 0.0212(10) 0.1335(17)
C31 0.245(13) 0.088(6) 0.097(6) -0.028(5) -0.102(7) 0.093(7)

loop_
_atom_type_symbol
_atom_type_description
_atom_type_scat_dispersion_real
_atom_type_scat_dispersion_imag
_atom_type_scat_source
C C 0.0033 0.0016 'International Tables Vol C Tables 4.2.6.8 and 6.1.1.4'
H H 0.0000 0.0000 'International Tables Vol C Tables 4.2.6.8 and 6.1.1.4'
Br Br -0.2901 2.4595 'International Tables Vol C Tables 4.2.6.8 and 6.1.1.4'
Cl Cl 0.1484 0.1585 'International Tables Vol C Tables 4.2.6.8 and 6.1.1.4'
S S 0.1246 0.1234 'International Tables Vol C Tables 4.2.6.8 and 6.1.1.4'
Sb Sb -0.5866 1.5461 'International Tables Vol C Tables 4.2.6.8 and 6.1.1.4'

loop_
_geom_angle_atom_site_label_1
_geom_angle_atom_site_label_2
_geom_angle_atom_site_label_3
_geom_angle
_geom_angle_site_symmetry_1
_geom_angle_site_symmetry_3
_geom_angle_publ_flag
C1 Sb Br 79.22(6) . . ?
C1 Sb C7 95.91(8) . . ?
C7 Sb Br 174.08(6) . . ?
C13 Sb Br 87.86(6) . . ?
C13 Sb C1 109.56(8) . . ?
C13 Sb C7 97.00(8) . . ?
C19 Sb Br 80.31(6) . . ?
C19 Sb C1 133.58(8) . . ?
C19 Sb C7 100.99(8) . . ?
C19 Sb C13 110.79(8) . . ?
C2 S C25 104.23(11) . . ?
C2 C1 Sb 120.96(10) . . ?
C2 C1 C6 120.0 . . ?
C6 C1 Sb 119.01(10) . . ?
C1 C2 S 119.79(11) . . ?
C3 C2 S 120.16(11) . . ?
C3 C2 C1 120.0 . . ?
C4 C3 C2 120.0 . . ?
C3 C4 C5 120.0 . . ?
C4 C5 C6 120.0 . . ?
C5 C6 C1 120.0 . . ?
C7 C12 C11 120.0 . . ?
C12 C7 Sb 116.22(11) . . ?
C12 C7 C8 120.0 . . ?
C8 C7 Sb 123.66(11) . . ?
C9 C8 C7 120.0 . . ?
C8 C9 C10 120.0 . . ?
C11 C10 C9 120.0 . . ?
C10 C11 C12 120.0 . . ?
C13 C14 C15 120.0 . . ?
C14 C13 Sb 116.91(10) . . ?
C14 C13 C18 120.0 . . ?
C18 C13 Sb 123.09(10) . . ?
C17 C18 C13 120.0 . . ?
C18 C17 C16 120.0 . . ?
C15 C16 C17 120.0 . . ?
C16 C15 C14 120.0 . . ?
C24 C19 Sb 117.74(11) . . ?
C24 C19 C20 120.0 . . ?
C20 C19 Sb 122.20(11) . . ?
C19 C24 C23 120.0 . . ?
C22 C23 C24 120.0 . . ?
C23 C22 C21 120.0 . . ?
C20 C21 C22 120.0 . . ?
C21 C20 C19 120.0 . . ?
C25 C26 C27 120.0 . . ?
C26 C25 S 122.41(12) . . ?
C26 C25 C30 120.0 . . ?
C30 C25 S 117.33(12) . . ?
C25 C30 C29 120.0 . . ?
C28 C29 C30 120.0 . . ?
C27 C28 C29 120.0 . . ?
C28 C27 C26 120.0 . . ?
Cl2 C31 Cl1 118.5(5) . . ?

loop_
_geom_bond_atom_site_label_1
_geom_bond_atom_site_label_2
_geom_bond_distance
_geom_bond_site_symmetry_2
_geom_bond_publ_flag
Sb Br 2.9785(6) . ?
Sb C1 2.1301(14) . ?
Sb C7 2.1565(15) . ?
Sb C13 2.1237(14) . ?
Sb C19 2.1199(15) . ?
S C2 1.7774(16) . ?
S C25 1.7889(17) . ?
C1 C2 1.3900 . ?
C1 C6 1.3900 . ?
C2 C3 1.3900 . ?
C3 C4 1.3900 . ?
C4 C5 1.3900 . ?
C5 C6 1.3900 . ?
C12 C7 1.3900 . ?
C12 C11 1.3900 . ?
C7 C8 1.3900 . ?
C8 C9 1.3900 . ?
C9 C10 1.3900 . ?
C10 C11 1.3900 . ?
C14 C13 1.3900 . ?
C14 C15 1.3900 . ?
C13 C18 1.3900 . ?
C18 C17 1.3900 . ?
C17 C16 1.3900 . ?
C16 C15 1.3900 . ?
C19 C24 1.3900 . ?
C19 C20 1.3900 . ?
C24 C23 1.3900 . ?
C23 C22 1.3900 . ?
C22 C21 1.3900 . ?
C21 C20 1.3900 . ?
C26 C25 1.3900 . ?
C26 C27 1.3900 . ?
C25 C30 1.3900 . ?
C30 C29 1.3900 . ?
C29 C28 1.3900 . ?
C28 C27 1.3900 . ?
Cl1 C31 1.719(7) . ?
Cl2 C31 1.669(9) . ?

loop_
_geom_torsion_atom_site_label_1
_geom_torsion_atom_site_label_2
_geom_torsion_atom_site_label_3
_geom_torsion_atom_site_label_4
_geom_torsion
_geom_torsion_site_symmetry_1
_geom_torsion_site_symmetry_2
_geom_torsion_site_symmetry_3
_geom_torsion_site_symmetry_4
_geom_torsion_publ_flag
Sb C1 C2 S -4.19(16) . . . . ?
Sb C1 C2 C3 178.25(15) . . . . ?
Sb C1 C6 C5 -178.29(15) . . . . ?
Sb C7 C8 C9 -175.96(16) . . . . ?
Sb C13 C18 C17 179.58(16) . . . . ?
Sb C19 C24 C23 177.30(16) . . . . ?
Sb C19 C20 C21 -177.18(16) . . . . ?
S C2 C3 C4 -177.54(17) . . . . ?
S C25 C30 C29 174.30(17) . . . . ?
C1 C2 C3 C4 0.0 . . . . ?
C2 S C25 C26 -40.95(16) . . . . ?
C2 S C25 C30 144.90(13) . . . . ?
C2 C1 C6 C5 0.0 . . . . ?
C2 C3 C4 C5 0.0 . . . . ?
C3 C4 C5 C6 0.0 . . . . ?
C4 C5 C6 C1 0.0 . . . . ?
C6 C1 C2 S 177.55(16) . . . . ?
C6 C1 C2 C3 0.0 . . . . ?
C12 C7 C8 C9 0.0 . . . . ?
C7 C12 C11 C10 0.0 . . . . ?
C7 C8 C9 C10 0.0 . . . . ?
C8 C9 C10 C11 0.0 . . . . ?
C9 C10 C11 C12 0.0 . . . . ?
C11 C12 C7 Sb 176.25(15) . . . . ?
C11 C12 C7 C8 0.0 . . . . ?
C14 C13 C18 C17 0.0 . . . . ?
C13 C14 C15 C16 0.0 . . . . ?
C13 C18 C17 C16 0.0 . . . . ?
C18 C17 C16 C15 0.0 . . . . ?
C17 C16 C15 C14 0.0 . . . . ?
C15 C14 C13 Sb -179.61(15) . . . . ?
C15 C14 C13 C18 0.0 . . . . ?
C19 C24 C23 C22 0.0 . . . . ?
C24 C19 C20 C21 0.0 . . . . ?
C24 C23 C22 C21 0.0 . . . . ?
C23 C22 C21 C20 0.0 . . . . ?
C22 C21 C20 C19 0.0 . . . . ?
C20 C19 C24 C23 0.0 . . . . ?
C26 C25 C30 C29 0.0 . . . . ?
C25 S C2 C1 111.78(13) . . . . ?
C25 S C2 C3 -70.67(14) . . . . ?
C25 C26 C27 C28 0.0 . . . . ?
C25 C30 C29 C28 0.0 . . . . ?
C30 C29 C28 C27 0.0 . . . . ?
C29 C28 C27 C26 0.0 . . . . ?
C27 C26 C25 S -174.00(18) . . . . ?
C27 C26 C25 C30 0.0 . . . . ?
